data_7242930
loop_
_publ_author_name
'Bristow, Jonathan C.'
'Cliff, Stacey V. A.'
'Yang, Songjie'
'Wallis, John D.'

_publ_section_title
;
 Interaction, bond formation or reaction between a dimethylamino group and
 an adjacent alkene or aldehyde group in aromatic systems controlled by
 remote molecular constraints
;
_journal_issue 25
_journal_name_full CrystEngComm
_journal_page_first 4500
_journal_page_last 4512
_journal_paper_doi 10.1039/D1CE00377A
_journal_volume 23
_journal_year 2021
_chemical_formula_moiety 'C21 H21 N O4'
_chemical_formula_sum 'C21 H21 N O4'
_chemical_formula_weight 351.39
_chemical_melting_point 472.5(15)
_chemical_name_systematic 1,2,3,4-Tetrahydro-1,2,2-trimethyl-spiro[1,3-dioxane-5,3-acenaphth[5,6-bc]azepine]-4,6-dione
_space_group_crystal_system monoclinic
_space_group_IT_number 14
_space_group_name_Hall '-P 2yn'
_space_group_name_H-M_alt 'P 1 21/n 1'
_atom_sites_solution_hydrogens mixed
_audit_creation_date 2019-03-29
_audit_creation_method
;
Olex2 1.2
(compiled 2018.05.29 svn.r3508 for OlexSys, GUI svn.r5506)
;
_audit_update_record
;
2021-03-09 deposited with the CCDC.	2021-05-27 downloaded from the CCDC.
;
_cell_angle_alpha 90
_cell_angle_beta 101.546(3)
_cell_angle_gamma 90
_cell_formula_units_Z 4
_cell_length_a 10.4257(3)
_cell_length_b 8.8243(3)
_cell_length_c 18.7805(7)
_cell_measurement_reflns_used 2680
_cell_measurement_temperature 150.01(10)
_cell_measurement_theta_max 27.8630
_cell_measurement_theta_min 3.9970
_cell_volume 1692.83(10)
_computing_cell_refinement 'CrysAlisPro 1.171.39.46 (Rigaku OD, 2018)'
_computing_data_collection 'CrysAlisPro 1.171.39.46 (Rigaku OD, 2018)'
_computing_data_reduction 'CrysAlisPro 1.171.39.46 (Rigaku OD, 2018)'
_computing_molecular_graphics 'Olex2 (Dolomanov et al., 2009)'
_computing_publication_material 'Olex2 (Dolomanov et al., 2009)'
_computing_structure_refinement 'ShelXL (Sheldrick, 2015)'
_diffrn_ambient_environment N~2~
_diffrn_ambient_temperature 150.01(10)
_diffrn_detector 'CCD plate'
_diffrn_detector_area_resol_mean 15.9832
_diffrn_detector_type Sapphire3
_diffrn_measured_fraction_theta_full 0.998
_diffrn_measured_fraction_theta_max 0.835
_diffrn_measurement_details
;
List of Runs (angles in degrees, time in seconds):

  # Type    Start    End  Width  t~exp~   \w     \q     \k     \f   Frames
#--------------------------------------------------------------------------
  1  \w    -26.00  54.00   1.00   22.50    --  -13.67  57.00 120.00   80
  2  \w    -11.00  34.00   1.00   22.50    --  -13.67  57.00-120.00   45
  3  \w    -74.00 -30.00   1.00   22.50    --  -13.67 -37.00  30.00   44
  4  \w      7.00  55.00   1.00   22.50    --  -13.67  37.00  30.00   48
;
_diffrn_measurement_device 'four-circle diffractometer'
_diffrn_measurement_device_type 'Xcalibur, Sapphire3, Gemini'
_diffrn_measurement_method '\w scans'
_diffrn_orient_matrix_type 'CrysAlisPro convention (1999,Acta A55,543-557)'
_diffrn_orient_matrix_UB_11 0.0199909000
_diffrn_orient_matrix_UB_12 0.0025392000
_diffrn_orient_matrix_UB_13 0.0383583000
_diffrn_orient_matrix_UB_21 0.0349499000
_diffrn_orient_matrix_UB_22 -0.0688028000
_diffrn_orient_matrix_UB_23 -0.0007465000
_diffrn_orient_matrix_UB_31 0.0565930000
_diffrn_orient_matrix_UB_32 0.0415005000
_diffrn_orient_matrix_UB_33 -0.0036163000
_diffrn_radiation_monochromator graphite
_diffrn_radiation_probe x-ray
_diffrn_radiation_type MoK\a
_diffrn_radiation_wavelength 0.71073
_diffrn_reflns_av_R_equivalents 0.0262
_diffrn_reflns_av_unetI/netI 0.0464
_diffrn_reflns_Laue_measured_fraction_full 0.998
_diffrn_reflns_Laue_measured_fraction_max 0.835
_diffrn_reflns_limit_h_max 13
_diffrn_reflns_limit_h_min -13
_diffrn_reflns_limit_k_max 11
_diffrn_reflns_limit_k_min -10
_diffrn_reflns_limit_l_max 24
_diffrn_reflns_limit_l_min -24
_diffrn_reflns_number 7351
_diffrn_reflns_point_group_measured_fraction_full 0.998
_diffrn_reflns_point_group_measured_fraction_max 0.835
_diffrn_reflns_theta_full 25.242
_diffrn_reflns_theta_max 28.230
_diffrn_reflns_theta_min 3.379
_diffrn_source 'fine-focus sealed X-ray tube'
_diffrn_source_type 'Enhance (Mo) X-ray Source'
_exptl_absorpt_coefficient_mu 0.096
_exptl_absorpt_correction_T_max 0.986
_exptl_absorpt_correction_T_min 0.978
_exptl_absorpt_correction_type analytical
_exptl_absorpt_process_details
;
CrysAlisPro 1.171.39.46 (Rigaku Oxford Diffraction, 2018)
Analytical numeric absorption correction using a multifaceted crystal
			model based on expressions derived by R.C. Clark & J.S. Reid.
(Clark, R. C. & Reid, J. S. (1995). Acta Cryst. A51, 887-897)
Empirical absorption correction using spherical harmonics,
 implemented in SCALE3 ABSPACK scaling algorithm.
;
_exptl_crystal_colour orange
_exptl_crystal_colour_primary orange
_exptl_crystal_density_diffrn 1.379
_exptl_crystal_description block
_exptl_crystal_F_000 744
_exptl_crystal_recrystallization_method 'Re-crystallisation from solvent: DCM/hexane'
_exptl_crystal_size_max 0.353
_exptl_crystal_size_mid 0.219
_exptl_crystal_size_min 0.19
_refine_diff_density_max 0.218
_refine_diff_density_min -0.236
_refine_diff_density_rms 0.040
_refine_ls_extinction_method none
_refine_ls_goodness_of_fit_ref 1.094
_refine_ls_hydrogen_treatment mixed
_refine_ls_matrix_type full
_refine_ls_number_parameters 302
_refine_ls_number_reflns 3489
_refine_ls_number_restraints 14
_refine_ls_restrained_S_all 1.094
_refine_ls_R_factor_all 0.0764
_refine_ls_R_factor_gt 0.0552
_refine_ls_shift/su_max 0.000
_refine_ls_shift/su_mean 0.000
_refine_ls_structure_factor_coef Fsqd
_refine_ls_weighting_details 'w=1/[\s^2^(Fo^2^)+(0.0386P)^2^+0.3273P] where P=(Fo^2^+2Fc^2^)/3'
_refine_ls_weighting_scheme calc
_refine_ls_wR_factor_gt 0.1024
_refine_ls_wR_factor_ref 0.1132
_reflns_Friedel_coverage 0.000
_reflns_number_gt 2736
_reflns_number_total 3489
_reflns_threshold_expression 'I > 2\s(I)'
_cod_data_source_file d1ce00377a2.cif
_cod_data_source_block jb315abs
_cod_depositor_comments
;
The following automatic conversions were performed:

data item '_chemical_melting_point' value '471-474' was changed to
'472.5(15)' -- the average value was taken and precision was
estimated.

Automatic conversion script
Id: cif_fix_values 7556 2019-12-06 15:28:31Z antanas 

 Adding full bibliography for 7242927--7242944.cif.
;
_cod_database_code 7242930
_shelx_shelxl_version_number 2016/6
_chemical_oxdiff_formula 'C21 H21 O4 N1'
_chemical_oxdiff_usercomment 'Orange Block'
_shelx_space_group_comment
;
The symmetry employed for this shelxl refinement is uniquely defined
by the following loop, which should always be used as a source of
symmetry information in preference to the above space-group names.
They are only intended as comments.
;
_shelx_estimated_absorpt_t_max 0.982
_shelx_estimated_absorpt_t_min 0.967
_reflns_odcompleteness_completeness 99.63
_reflns_odcompleteness_iscentric 1
_reflns_odcompleteness_theta 25.07
_olex2_refinement_description
;
1. Fixed Uiso
 At 1.2 times of:
  All C(H) groups, All C(H,H) groups
 At 1.5 times of:
  All C(H,H,H) groups
2. Restrained distances
 O4-C18 \\sim O4A-C18
 with sigma of 0.02
 O4-C19 \\sim O4A-C19A
 with sigma of 0.02
 O3-C17 \\sim O3A-C17
 with sigma of 0.02
 O3-C19 \\sim O3A-C19A
 with sigma of 0.02
 C19-C20 \\sim C19A-C20A
 with sigma of 0.02
 C19-C21 \\sim C19A-C21A
 with sigma of 0.02
 O4-O3 \\sim O4A-O3A
 with sigma of 0.04
 O4-C20 \\sim O4A-C20A
 with sigma of 0.04
 O4-C21 \\sim O4A-C21A
 with sigma of 0.04
 O3-C20 \\sim O3A-C20A
 with sigma of 0.04
 O3-C21 \\sim O3A-C21A
 with sigma of 0.04
 C18-C19 \\sim C18-C19A
 with sigma of 0.04
 C17-C19 \\sim C17-C19A
 with sigma of 0.04
 C20-C21 \\sim C20A-C21A
 with sigma of 0.04
3. Others
 Sof(O3A)=Sof(O4A)=Sof(C19A)=Sof(C20A)=Sof(H20D)=Sof(H20E)=Sof(H20F)=Sof(C21A)=
 Sof(H21D)=Sof(H21E)=Sof(H21F)=1-FVAR(1)
 Sof(O3)=Sof(O4)=Sof(C19)=Sof(C20)=Sof(H20A)=Sof(H20B)=Sof(H20C)=Sof(C21)=
 Sof(H21A)=Sof(H21B)=Sof(H21C)=FVAR(1)
4.a Secondary CH2 refined with riding coordinates:
 C14(H14A,H14B), C15(H15A,H15B)
4.b Aromatic/amide H refined with riding coordinates:
 C2(H2), C3(H3), C7(H7), C8(H8)
4.c Idealised Me refined as rotating group:
 C13(H13A,H13B,H13C), C20(H20A,H20B,H20C), C20A(H20D,H20E,H20F), C21(H21A,H21B,
 H21C), C21A(H21D,H21E,H21F)
;
_olex2_submission_special_instructions 'No special instructions were received'
_oxdiff_exptl_absorpt_empirical_details
;
Empirical correction (ABSPACK) includes:
- Absorption correction using spherical harmonics
- Frame scaling
;
_oxdiff_exptl_absorpt_empirical_full_max 1.034
_oxdiff_exptl_absorpt_empirical_full_min 0.971

loop_
_space_group_symop_operation_xyz
'x, y, z'
'-x+1/2, y+1/2, -z+1/2'
'-x, -y, -z'
'x-1/2, -y-1/2, z-1/2'

loop_
_atom_site_label
_atom_site_type_symbol
_atom_site_fract_x
_atom_site_fract_y
_atom_site_fract_z
_atom_site_U_iso_or_equiv
_atom_site_adp_type
_atom_site_occupancy
_atom_site_site_symmetry_order
_atom_site_calc_flag
_atom_site_refinement_flags_posn
_atom_site_refinement_flags_adp
_atom_site_refinement_flags_occupancy
_atom_site_disorder_assembly
_atom_site_disorder_group
O1 O 1.07539(18) 0.64609(18) 0.40212(8) 0.0684(6) Uani 1 1 d . . . . .
O2 O 0.86357(13) 0.33638(17) 0.20997(7) 0.0468(4) Uani 1 1 d . . . . .
O3 O 1.02812(16) 0.41065(19) 0.41880(8) 0.0308(6) Uani 0.765(3) 1 d D . P A 1
O3A O 0.9274(5) 0.4926(6) 0.4067(3) 0.0298(18) Uani 0.235(3) 1 d D . P A 2
O4 O 0.9166(2) 0.2585(2) 0.32216(9) 0.0280(5) Uani 0.765(3) 1 d D . P A 1
O4A O 0.8394(7) 0.3078(7) 0.3189(3) 0.0284(16) Uani 0.235(3) 1 d D . P A 2
N1 N 1.00872(15) 0.77359(16) 0.24923(8) 0.0297(4) Uani 1 1 d . . . . .
C1 C 1.05383(16) 0.78382(19) 0.18415(10) 0.0252(4) Uani 1 1 d . . . . .
C2 C 1.05732(16) 0.91916(19) 0.14700(10) 0.0282(4) Uani 1 1 d . . . . .
H2 H 1.033309 1.009940 0.168187 0.034 Uiso 1 1 calc R . . . .
C3 C 1.09507(16) 0.9275(2) 0.07904(10) 0.0286(4) Uani 1 1 d . . . . .
H3 H 1.099874 1.022930 0.056340 0.034 Uiso 1 1 calc R . . . .
C4 C 1.12463(16) 0.7981(2) 0.04603(10) 0.0270(4) Uani 1 1 d . . . . .
C5 C 1.12514(15) 0.66067(19) 0.08427(10) 0.0248(4) Uani 1 1 d . . . . .
C6 C 1.16246(16) 0.5372(2) 0.04548(10) 0.0287(4) Uani 1 1 d . . . . .
C7 C 1.17817(17) 0.3986(2) 0.07813(11) 0.0346(5) Uani 1 1 d . . . . .
H7 H 1.201090 0.312759 0.052832 0.042 Uiso 1 1 calc R . . . .
C8 C 1.15966(17) 0.3853(2) 0.15045(11) 0.0321(5) Uani 1 1 d . . . . .
H8 H 1.174418 0.289441 0.173644 0.039 Uiso 1 1 calc R . . . .
C9 C 1.12157(15) 0.50341(19) 0.18885(10) 0.0261(4) Uani 1 1 d . . . . .
C10 C 1.09784(15) 0.64846(18) 0.15430(9) 0.0235(4) Uani 1 1 d . . . . .
C11 C 1.1640(2) 0.7669(2) -0.02561(11) 0.0355(5) Uani 1 1 d . . . . .
H11A H 1.097(2) 0.801(2) -0.0671(11) 0.047(6) Uiso 1 1 d . . . . .
H11B H 1.246(2) 0.820(2) -0.0288(11) 0.056(7) Uiso 1 1 d . . . . .
C12 C 1.1782(2) 0.5923(2) -0.02846(11) 0.0350(5) Uani 1 1 d . . . . .
H12A H 1.265(2) 0.564(2) -0.0389(10) 0.044(6) Uiso 1 1 d . . . . .
H12B H 1.1097(19) 0.547(2) -0.0689(10) 0.038(5) Uiso 1 1 d . . . . .
C13 C 0.9812(2) 0.9136(2) 0.28410(11) 0.0408(5) Uani 1 1 d . . . . .
H13A H 1.057970 0.979978 0.290487 0.061 Uiso 1 1 calc GR . . . .
H13B H 0.960757 0.890573 0.331655 0.061 Uiso 1 1 calc GR . . . .
H13C H 0.906253 0.964502 0.253656 0.061 Uiso 1 1 calc GR . . . .
C14 C 0.92060(17) 0.6475(2) 0.25414(10) 0.0313(4) Uani 1 1 d . . . . .
H14A H 0.876360 0.617521 0.204492 0.038 Uiso 1 1 calc R . . . .
H14B H 0.852400 0.681495 0.280447 0.038 Uiso 1 1 calc R . . . .
C15 C 1.12465(16) 0.4857(2) 0.26888(10) 0.0300(4) Uani 1 1 d . . . . .
H15A H 1.188158 0.559571 0.295437 0.036 Uiso 1 1 calc R . . . .
H15B H 1.158005 0.383058 0.283758 0.036 Uiso 1 1 calc R . . . .
C16 C 0.99165(17) 0.5077(2) 0.29356(9) 0.0278(4) Uani 1 1 d . . . . .
C17 C 1.02560(19) 0.5352(2) 0.37428(11) 0.0350(5) Uani 1 1 d D . . . .
C18 C 0.91089(17) 0.3669(2) 0.27110(10) 0.0278(4) Uani 1 1 d D . . . .
C19 C 0.9283(4) 0.2991(5) 0.3973(2) 0.0240(9) Uani 0.765(3) 1 d D . P A 1
C19A C 0.8817(12) 0.3392(13) 0.3951(6) 0.020(3) Uani 0.235(3) 1 d D . P A 2
C20 C 0.8002(4) 0.3618(4) 0.4088(2) 0.0332(8) Uani 0.765(3) 1 d D . P A 1
H20A H 0.776961 0.451278 0.378063 0.050 Uiso 0.765(3) 1 calc GR . P A 1
H20B H 0.808096 0.390275 0.459962 0.050 Uiso 0.765(3) 1 calc GR . P A 1
H20C H 0.731791 0.284653 0.396023 0.050 Uiso 0.765(3) 1 calc GR . P A 1
C20A C 0.7651(12) 0.3263(15) 0.4293(7) 0.036(3) Uani 0.235(3) 1 d D . P A 2
H20D H 0.699028 0.400553 0.407285 0.054 Uiso 0.235(3) 1 calc GR . P A 2
H20E H 0.790991 0.346015 0.481555 0.054 Uiso 0.235(3) 1 calc GR . P A 2
H20F H 0.728541 0.223977 0.421518 0.054 Uiso 0.235(3) 1 calc GR . P A 2
C21 C 0.9749(4) 0.1598(4) 0.44041(18) 0.0378(8) Uani 0.765(3) 1 d D . P A 1
H21A H 0.913186 0.076627 0.425174 0.057 Uiso 0.765(3) 1 calc GR . P A 1
H21B H 0.980479 0.180308 0.492219 0.057 Uiso 0.765(3) 1 calc GR . P A 1
H21C H 1.061540 0.131218 0.432050 0.057 Uiso 0.765(3) 1 calc GR . P A 1
C21A C 0.9897(12) 0.2336(14) 0.4254(6) 0.042(3) Uani 0.235(3) 1 d D . P A 2
H21D H 0.958003 0.129000 0.419089 0.063 Uiso 0.235(3) 1 calc GR . P A 2
H21E H 1.020390 0.254640 0.477254 0.063 Uiso 0.235(3) 1 calc GR . P A 2
H21F H 1.062096 0.247588 0.399817 0.063 Uiso 0.235(3) 1 calc GR . P A 2

loop_
_atom_site_aniso_label
_atom_site_aniso_U_11
_atom_site_aniso_U_22
_atom_site_aniso_U_33
_atom_site_aniso_U_23
_atom_site_aniso_U_13
_atom_site_aniso_U_12
O1 0.1099(14) 0.0513(9) 0.0345(9) 0.0018(8) -0.0086(9) -0.0462(10)
O2 0.0498(9) 0.0648(10) 0.0232(8) -0.0027(7) 0.0016(6) -0.0281(8)
O3 0.0342(11) 0.0320(10) 0.0229(9) 0.0029(8) -0.0026(7) -0.0090(8)
O3A 0.039(4) 0.027(3) 0.025(3) -0.003(2) 0.012(2) -0.009(3)
O4 0.0360(12) 0.0244(9) 0.0241(10) -0.0026(8) 0.0076(8) -0.0034(9)
O4A 0.030(3) 0.036(3) 0.020(3) -0.004(3) 0.006(3) -0.012(3)
N1 0.0345(8) 0.0251(8) 0.0304(9) 0.0009(7) 0.0090(7) 0.0012(7)
C1 0.0211(8) 0.0244(9) 0.0281(10) 0.0010(8) -0.0004(7) 0.0000(7)
C2 0.0278(9) 0.0215(9) 0.0325(10) -0.0007(8) -0.0009(8) 0.0003(8)
C3 0.0293(9) 0.0222(9) 0.0315(11) 0.0069(8) -0.0009(8) -0.0027(8)
C4 0.0226(9) 0.0284(9) 0.0280(10) 0.0047(9) 0.0002(7) -0.0028(8)
C5 0.0181(8) 0.0243(9) 0.0304(10) 0.0016(8) 0.0013(7) 0.0000(7)
C6 0.0197(8) 0.0305(10) 0.0361(11) -0.0035(9) 0.0062(7) 0.0016(8)
C7 0.0300(10) 0.0274(10) 0.0480(13) -0.0033(10) 0.0117(9) 0.0059(8)
C8 0.0268(9) 0.0214(9) 0.0476(12) 0.0063(9) 0.0064(9) 0.0026(8)
C9 0.0171(8) 0.0252(9) 0.0348(11) 0.0057(8) 0.0025(7) -0.0006(7)
C10 0.0163(8) 0.0230(9) 0.0294(10) 0.0036(8) 0.0005(7) -0.0010(7)
C11 0.0368(11) 0.0393(11) 0.0314(11) 0.0043(10) 0.0092(9) -0.0010(10)
C12 0.0295(10) 0.0416(12) 0.0358(12) -0.0022(10) 0.0109(9) 0.0007(10)
C13 0.0504(12) 0.0348(11) 0.0394(12) -0.0049(10) 0.0142(10) 0.0041(10)
C14 0.0261(9) 0.0354(10) 0.0331(11) 0.0034(9) 0.0076(8) 0.0014(8)
C15 0.0239(9) 0.0279(9) 0.0358(11) 0.0101(9) 0.0001(8) -0.0008(8)
C16 0.0289(9) 0.0275(9) 0.0252(10) 0.0027(8) 0.0015(7) -0.0066(8)
C17 0.0401(11) 0.0308(10) 0.0327(11) -0.0017(10) 0.0040(9) -0.0122(9)
C18 0.0281(9) 0.0319(10) 0.0243(10) 0.0016(9) 0.0071(8) -0.0015(8)
C19 0.025(2) 0.026(2) 0.0208(16) 0.0003(16) 0.0029(17) -0.0029(16)
C19A 0.015(6) 0.026(6) 0.019(5) -0.004(4) 0.002(5) 0.004(5)
C20 0.031(2) 0.040(2) 0.029(2) -0.0074(16) 0.0064(15) -0.0015(19)
C20A 0.022(6) 0.047(7) 0.043(8) 0.005(6) 0.013(4) -0.003(5)
C21 0.0482(19) 0.0309(18) 0.0330(19) 0.0086(16) 0.0054(14) 0.0018(16)
C21A 0.060(8) 0.033(7) 0.031(6) 0.013(5) 0.002(5) 0.019(7)

loop_
_atom_type_symbol
_atom_type_description
_atom_type_scat_dispersion_real
_atom_type_scat_dispersion_imag
_atom_type_scat_source
C C 0.0033 0.0016 'International Tables Vol C Tables 4.2.6.8 and 6.1.1.4'
H H 0.0000 0.0000 'International Tables Vol C Tables 4.2.6.8 and 6.1.1.4'
N N 0.0061 0.0033 'International Tables Vol C Tables 4.2.6.8 and 6.1.1.4'
O O 0.0106 0.0060 'International Tables Vol C Tables 4.2.6.8 and 6.1.1.4'

loop_
_exptl_crystal_face_index_h
_exptl_crystal_face_index_k
_exptl_crystal_face_index_l
_exptl_crystal_face_perp_dist
0 -12 6 0.1637
-14 -2 6 0.1659
1 -3 -26 0.1099
-2 2 26 0.0674
13 6 -8 0.1361
-12 -7 4 0.1665
-3 12 -3 0.0633
9 -10 -1 0.1036

loop_
_geom_angle_atom_site_label_1
_geom_angle_atom_site_label_2
_geom_angle_atom_site_label_3
_geom_angle
_geom_angle_site_symmetry_1
_geom_angle_site_symmetry_3
_geom_angle_publ_flag
C17 O3 C19 116.9(2) . . ?
C17 O3A C19A 117.0(6) . . ?
C18 O4 C19 120.3(2) . . ?
C18 O4A C19A 118.5(6) . . ?
C1 N1 C13 118.07(15) . . ?
C1 N1 C14 115.56(14) . . ?
C13 N1 C14 115.87(15) . . ?
N1 C1 C10 118.57(15) . . ?
C2 C1 N1 122.86(16) . . ?
C2 C1 C10 118.56(17) . . ?
C1 C2 C3 122.67(17) . . ?
C4 C3 C2 119.83(16) . . ?
C3 C4 C5 117.85(17) . . ?
C3 C4 C11 133.25(17) . . ?
C5 C4 C11 108.86(16) . . ?
C6 C5 C4 112.07(17) . . ?
C10 C5 C4 124.22(16) . . ?
C10 C5 C6 123.64(16) . . ?
C5 C6 C12 108.57(16) . . ?
C7 C6 C5 118.83(18) . . ?
C7 C6 C12 132.59(18) . . ?
C6 C7 C8 118.63(18) . . ?
C9 C8 C7 123.48(17) . . ?
C8 C9 C10 118.85(17) . . ?
C8 C9 C15 119.73(16) . . ?
C10 C9 C15 120.79(16) . . ?
C1 C10 C9 127.35(17) . . ?
C5 C10 C1 116.30(15) . . ?
C5 C10 C9 116.31(16) . . ?
C4 C11 C12 104.90(16) . . ?
C6 C12 C11 105.05(16) . . ?
N1 C14 C16 113.02(14) . . ?
C9 C15 C16 116.19(14) . . ?
C14 C16 C15 109.01(14) . . ?
C17 C16 C14 110.26(15) . . ?
C17 C16 C15 105.99(14) . . ?
C17 C16 C18 114.75(15) . . ?
C18 C16 C14 109.54(14) . . ?
C18 C16 C15 107.05(15) . . ?
O1 C17 O3 116.06(18) . . ?
O1 C17 O3A 109.8(3) . . ?
O1 C17 C16 125.01(18) . . ?
O3 C17 C16 117.03(16) . . ?
O3A C17 C16 111.3(3) . . ?
O2 C18 O4 118.55(17) . . ?
O2 C18 O4A 111.7(3) . . ?
O2 C18 C16 123.85(17) . . ?
O4 C18 C16 116.22(15) . . ?
O4A C18 C16 118.2(3) . . ?
O3 C19 O4 111.3(3) . . ?
O3 C19 C20 108.9(3) . . ?
O3 C19 C21 105.8(3) . . ?
O4 C19 C20 109.3(3) . . ?
O4 C19 C21 106.3(3) . . ?
C21 C19 C20 115.2(3) . . ?
O3A C19A O4A 111.0(8) . . ?
O3A C19A C20A 106.4(9) . . ?
O3A C19A C21A 109.3(10) . . ?
O4A C19A C20A 107.5(9) . . ?
O4A C19A C21A 108.5(9) . . ?
C21A C19A C20A 114.2(10) . . ?

loop_
_geom_bond_atom_site_label_1
_geom_bond_atom_site_label_2
_geom_bond_distance
_geom_bond_site_symmetry_2
_geom_bond_publ_flag
O1 C17 1.180(2) . ?
O2 C18 1.186(2) . ?
O3 C17 1.378(2) . ?
O3 C19 1.431(4) . ?
O3A C17 1.345(5) . ?
O3A C19A 1.437(11) . ?
O4 C18 1.348(2) . ?
O4 C19 1.436(4) . ?
O4A C18 1.379(5) . ?
O4A C19A 1.438(11) . ?
N1 C1 1.398(2) . ?
N1 C13 1.453(2) . ?
N1 C14 1.457(2) . ?
C1 C2 1.387(2) . ?
C1 C10 1.433(2) . ?
C2 C3 1.411(3) . ?
C3 C4 1.363(2) . ?
C4 C5 1.409(2) . ?
C4 C11 1.509(3) . ?
C5 C6 1.408(2) . ?
C5 C10 1.404(2) . ?
C6 C7 1.363(3) . ?
C6 C12 1.511(3) . ?
C7 C8 1.415(3) . ?
C8 C9 1.370(2) . ?
C9 C10 1.434(2) . ?
C9 C15 1.505(2) . ?
C11 C12 1.550(3) . ?
C14 C16 1.549(2) . ?
C15 C16 1.560(2) . ?
C16 C17 1.506(3) . ?
C16 C18 1.512(2) . ?
C19 C20 1.502(5) . ?
C19 C21 1.499(4) . ?
C19A C20A 1.488(11) . ?
C19A C21A 1.484(11) . ?

loop_
_geom_torsion_atom_site_label_1
_geom_torsion_atom_site_label_2
_geom_torsion_atom_site_label_3
_geom_torsion_atom_site_label_4
_geom_torsion
_geom_torsion_site_symmetry_1
_geom_torsion_site_symmetry_2
_geom_torsion_site_symmetry_3
_geom_torsion_site_symmetry_4
_geom_torsion_publ_flag
N1 C1 C2 C3 -175.87(15) . . . . ?
N1 C1 C10 C5 171.57(14) . . . . ?
N1 C1 C10 C9 -10.8(2) . . . . ?
N1 C14 C16 C15 -40.6(2) . . . . ?
N1 C14 C16 C17 75.32(19) . . . . ?
N1 C14 C16 C18 -157.48(15) . . . . ?
C1 N1 C14 C16 96.10(18) . . . . ?
C1 C2 C3 C4 2.8(3) . . . . ?
C2 C1 C10 C5 -8.1(2) . . . . ?
C2 C1 C10 C9 169.45(15) . . . . ?
C2 C3 C4 C5 -4.5(2) . . . . ?
C2 C3 C4 C11 178.20(18) . . . . ?
C3 C4 C5 C6 -177.50(15) . . . . ?
C3 C4 C5 C10 -0.3(3) . . . . ?
C3 C4 C11 C12 -178.36(19) . . . . ?
C4 C5 C6 C7 174.56(15) . . . . ?
C4 C5 C6 C12 -5.0(2) . . . . ?
C4 C5 C10 C1 6.7(2) . . . . ?
C4 C5 C10 C9 -171.17(15) . . . . ?
C4 C11 C12 C6 -6.8(2) . . . . ?
C5 C4 C11 C12 4.1(2) . . . . ?
C5 C6 C7 C8 -1.6(3) . . . . ?
C5 C6 C12 C11 7.3(2) . . . . ?
C6 C5 C10 C1 -176.48(15) . . . . ?
C6 C5 C10 C9 5.7(2) . . . . ?
C6 C7 C8 C9 2.7(3) . . . . ?
C7 C6 C12 C11 -172.21(19) . . . . ?
C7 C8 C9 C10 0.5(3) . . . . ?
C7 C8 C9 C15 -170.45(16) . . . . ?
C8 C9 C10 C1 177.93(16) . . . . ?
C8 C9 C10 C5 -4.5(2) . . . . ?
C8 C9 C15 C16 -120.95(18) . . . . ?
C9 C15 C16 C14 -43.4(2) . . . . ?
C9 C15 C16 C17 -162.08(15) . . . . ?
C9 C15 C16 C18 75.00(18) . . . . ?
C10 C1 C2 C3 3.8(2) . . . . ?
C10 C5 C6 C7 -2.6(3) . . . . ?
C10 C5 C6 C12 177.79(15) . . . . ?
C10 C9 C15 C16 68.2(2) . . . . ?
C11 C4 C5 C6 0.4(2) . . . . ?
C11 C4 C5 C10 177.60(16) . . . . ?
C12 C6 C7 C8 177.85(18) . . . . ?
C13 N1 C1 C2 -8.5(2) . . . . ?
C13 N1 C1 C10 171.80(16) . . . . ?
C13 N1 C14 C16 -119.65(17) . . . . ?
C14 N1 C1 C2 134.93(17) . . . . ?
C14 N1 C1 C10 -44.8(2) . . . . ?
C14 C16 C17 O1 -47.2(3) . . . . ?
C14 C16 C17 O3 149.10(16) . . . . ?
C14 C16 C17 O3A 88.6(3) . . . . ?
C14 C16 C18 O2 47.0(2) . . . . ?
C14 C16 C18 O4 -146.68(17) . . . . ?
C14 C16 C18 O4A -102.9(4) . . . . ?
C15 C9 C10 C1 -11.2(3) . . . . ?
C15 C9 C10 C5 166.42(15) . . . . ?
C15 C16 C17 O1 70.6(3) . . . . ?
C15 C16 C17 O3 -93.06(19) . . . . ?
C15 C16 C17 O3A -153.6(3) . . . . ?
C15 C16 C18 O2 -71.1(2) . . . . ?
C15 C16 C18 O4 95.3(2) . . . . ?
C15 C16 C18 O4A 139.0(4) . . . . ?
C17 O3 C19 O4 48.6(4) . . . . ?
C17 O3 C19 C20 -71.9(3) . . . . ?
C17 O3 C19 C21 163.7(2) . . . . ?
C17 O3A C19A O4A -57.2(10) . . . . ?
C17 O3A C19A C20A -173.8(7) . . . . ?
C17 O3A C19A C21A 62.4(10) . . . . ?
C17 C16 C18 O2 171.59(18) . . . . ?
C17 C16 C18 O4 -22.0(2) . . . . ?
C17 C16 C18 O4A 21.7(4) . . . . ?
C18 O4 C19 O3 -47.3(4) . . . . ?
C18 O4 C19 C20 73.0(3) . . . . ?
C18 O4 C19 C21 -162.1(3) . . . . ?
C18 O4A C19A O3A 39.3(11) . . . . ?
C18 O4A C19A C20A 155.2(8) . . . . ?
C18 O4A C19A C21A -80.8(11) . . . . ?
C18 C16 C17 O1 -171.5(2) . . . . ?
C18 C16 C17 O3 24.8(2) . . . . ?
C18 C16 C17 O3A -35.7(3) . . . . ?
C19 O3 C17 O1 155.3(3) . . . . ?
C19 O3 C17 C16 -39.5(3) . . . . ?
C19 O4 C18 O2 -158.0(2) . . . . ?
C19 O4 C18 C16 34.9(3) . . . . ?
C19A O3A C17 O1 -162.1(6) . . . . ?
C19A O3A C17 C16 55.2(7) . . . . ?
C19A O4A C18 O2 -178.0(7) . . . . ?
C19A O4A C18 C16 -24.6(9) . . . . ?

loop_
_exptl_oxdiff_crystal_face_indexfrac_h
_exptl_oxdiff_crystal_face_indexfrac_k
_exptl_oxdiff_crystal_face_indexfrac_l
_exptl_oxdiff_crystal_face_x
_exptl_oxdiff_crystal_face_y
_exptl_oxdiff_crystal_face_z
-0.0053 -11.9894 6.0034 0.1997 0.8202 -0.5196
-13.9629 -2.0008 5.9919 -0.0544 -0.3548 -0.8949
0.9874 -3.0015 -25.9632 -0.9838 0.2604 0.0252
-1.9854 2.0021 25.9640 0.9613 -0.2265 -0.1232
12.9673 5.9971 -7.9932 -0.0321 0.0466 1.0116
-11.9717 -6.9967 3.9995 -0.1037 0.0600 -0.9823
-2.9860 11.9892 -3.0078 -0.1446 -0.9270 0.3394
8.9703 -9.9900 -0.9879 0.1161 1.0016 0.0966
